data_7218201
loop_
_publ_author_name
'Klein, Y. Maximilian'
'Constable, Edwin C.'
'Housecroft, Catherine E.'
'Zampese, Jennifer A.'
'Crochet, Aur\'elien'

_publ_section_title
;
 Greasy tails switch 1D-coordination
 [{Zn2(OAc)4(4&#x2032;-(4-ROC6H4)-4,2&#x2032;:6&#x2032;,4&#x2032;&#x2032;-tpy)}n]
 polymers to discrete
 [Zn2(OAc)4(4&#x2032;-(4-ROC6H4)-4,2&#x2032;:6&#x2032;,4&#x2032;&#x2032;-tpy)2]
 complexes
;
_journal_issue 42
_journal_name_full CrystEngComm
_journal_page_first 9915
_journal_paper_doi 10.1039/C4CE01422G
_journal_volume 16
_journal_year 2014
_chemical_formula_moiety 'C60 H62 N6 O10 Zn2'
_chemical_formula_sum 'C60 H62 N6 O10 Zn2'
_chemical_formula_weight 1157.94
_chemical_name_systematic
; 
 ? 
;
_space_group_crystal_system triclinic
_space_group_IT_number 2
_space_group_name_Hall '-P 1'
_space_group_name_H-M_alt 'P -1'
_symmetry_space_group_name_Hall '-P 1'
_symmetry_space_group_name_H-M 'P -1'
_atom_sites_solution_hydrogens geom
_audit_creation_method SHELXL-2013
_cell_angle_alpha 109.804(2)
_cell_angle_beta 102.546(2)
_cell_angle_gamma 91.431(2)
_cell_formula_units_Z 1
_cell_length_a 10.8959(6)
_cell_length_b 11.2529(7)
_cell_length_c 12.1372(7)
_cell_measurement_reflns_used 9986
_cell_measurement_temperature 123(2)
_cell_measurement_theta_max 67.92
_cell_measurement_theta_min 3.99
_cell_volume 1358.81(14)
_computing_cell_refinement 'Bruker SAINT'
_computing_data_collection 'Bruker APEX2'
_computing_data_reduction 'Bruker SAINT'
_computing_molecular_graphics 'Bruker SHELXTL'
_computing_publication_material 'Bruker SHELXTL'
_computing_structure_refinement 'SHELXL-2013 (Sheldrick, 2013)'
_computing_structure_solution 'SHELXS-97 (Sheldrick, 2008)'
_diffrn_ambient_temperature 123(2)
_diffrn_measured_fraction_theta_full 0.995
_diffrn_measured_fraction_theta_max 0.981
_diffrn_measurement_device_type 'Bruker APEX-II CCD'
_diffrn_measurement_method '\f and \w scans'
_diffrn_radiation_type CuK\a
_diffrn_radiation_wavelength 1.54178
_diffrn_reflns_av_R_equivalents 0.0274
_diffrn_reflns_av_unetI/netI 0.0211
_diffrn_reflns_Laue_measured_fraction_full 0.995
_diffrn_reflns_Laue_measured_fraction_max 0.981
_diffrn_reflns_limit_h_max 12
_diffrn_reflns_limit_h_min -13
_diffrn_reflns_limit_k_max 13
_diffrn_reflns_limit_k_min -13
_diffrn_reflns_limit_l_max 14
_diffrn_reflns_limit_l_min -14
_diffrn_reflns_number 21259
_diffrn_reflns_point_group_measured_fraction_full 0.995
_diffrn_reflns_point_group_measured_fraction_max 0.981
_diffrn_reflns_theta_full 66.500
_diffrn_reflns_theta_max 68.137
_diffrn_reflns_theta_min 3.987
_exptl_absorpt_coefficient_mu 1.626
_exptl_absorpt_correction_T_max 0.937
_exptl_absorpt_correction_T_min 0.890
_exptl_absorpt_correction_type multi-scan
_exptl_absorpt_process_details sadabs
_exptl_crystal_colour colourless
_exptl_crystal_density_diffrn 1.415
_exptl_crystal_description block
_exptl_crystal_F_000 604
_exptl_crystal_size_max 0.150
_exptl_crystal_size_mid 0.060
_exptl_crystal_size_min 0.040
_refine_diff_density_max 0.715
_refine_diff_density_min -0.692
_refine_diff_density_rms 0.059
_refine_ls_extinction_method none
_refine_ls_goodness_of_fit_ref 1.051
_refine_ls_hydrogen_treatment constr
_refine_ls_matrix_type full
_refine_ls_number_parameters 355
_refine_ls_number_reflns 4875
_refine_ls_number_restraints 12
_refine_ls_restrained_S_all 1.177
_refine_ls_R_factor_all 0.0344
_refine_ls_R_factor_gt 0.0324
_refine_ls_shift/su_max 0.007
_refine_ls_shift/su_mean 0.000
_refine_ls_structure_factor_coef Fsqd
_refine_ls_weighting_details
; 
 w=1/[\s^2^(Fo^2^)+(0.0438P)^2^+1.1094P] 
 where P=(Fo^2^+2Fc^2^)/3 
;
_refine_ls_weighting_scheme calc
_refine_ls_wR_factor_gt 0.0845
_refine_ls_wR_factor_ref 0.0863
_reflns_Friedel_coverage 0.000
_reflns_number_gt 4568
_reflns_number_total 4875
_reflns_threshold_expression 'I > 2\s(I)'
_cod_data_source_file c4ce01422g2.cif
_cod_data_source_block jmk52
_cod_depositor_comments 'Adding full bibliography for 7218194--7218205.cif.'
_cod_database_code 7218201
_shelx_space_group_comment
; 
The symmetry employed for this shelxl refinement is uniquely defined 
by the following loop, which should always be used as a source of 
symmetry information in preference to the above space-group names. 
They are only intended as comments. 
;
_shelx_estimated_absorpt_t_min 0.793
_shelx_estimated_absorpt_t_max 0.938

loop_
_space_group_symop_operation_xyz
'x, y, z'
'-x, -y, -z'

loop_
_atom_site_label
_atom_site_type_symbol
_atom_site_fract_x
_atom_site_fract_y
_atom_site_fract_z
_atom_site_U_iso_or_equiv
_atom_site_adp_type
_atom_site_occupancy
_atom_site_site_symmetry_order
_atom_site_calc_flag
_atom_site_refinement_flags_posn
_atom_site_refinement_flags_adp
Zn1 Zn 0.60108(2) 0.56711(2) 0.60579(2) 0.01904(9) Uani 1 1 d . .
N1 N 0.73830(14) 0.66006(14) 0.75825(13) 0.0191(3) Uani 1 1 d . .
N2 N 1.12532(14) 0.89755(14) 1.07475(13) 0.0175(3) Uani 1 1 d . .
N3 N 1.60028(17) 0.9510(2) 1.14857(19) 0.0480(5) Uani 1 1 d . U
C1 C 0.70033(18) 0.7255(2) 0.85738(17) 0.0270(4) Uani 1 1 d . .
H1A H 0.6125 0.7198 0.8544 0.032 Uiso 1 1 calc R U
C2 C 0.78233(18) 0.80067(19) 0.96330(17) 0.0258(4) Uani 1 1 d . .
H2A H 0.7510 0.8446 1.0317 0.031 Uiso 1 1 calc R U
C3 C 0.91139(16) 0.81201(16) 0.96976(16) 0.0174(3) Uani 1 1 d . .
C4 C 0.95090(17) 0.74280(17) 0.86677(16) 0.0201(4) Uani 1 1 d . .
H4A H 1.0382 0.7469 0.8672 0.024 Uiso 1 1 calc R U
C5 C 0.86274(17) 0.66816(17) 0.76397(16) 0.0205(4) Uani 1 1 d . .
H5A H 0.8914 0.6209 0.6949 0.025 Uiso 1 1 calc R U
C6 C 1.00396(16) 0.89521(16) 1.08114(16) 0.0175(3) Uani 1 1 d . .
C7 C 0.96479(16) 0.96526(17) 1.18397(16) 0.0185(4) Uani 1 1 d . .
H7A H 0.8777 0.9608 1.1842 0.022 Uiso 1 1 calc R U
C8 C 1.05419(17) 1.04198(17) 1.28664(16) 0.0183(4) Uani 1 1 d . .
C9 C 1.18033(16) 1.04350(17) 1.27900(16) 0.0183(4) Uani 1 1 d . .
H9A H 1.2448 1.0941 1.3465 0.022 Uiso 1 1 calc R U
C10 C 1.21174(16) 0.97120(16) 1.17287(16) 0.0176(3) Uani 1 1 d . .
C11 C 1.5031(2) 0.8811(3) 1.0601(3) 0.0694(8) Uani 1 1 d . U
H11A H 1.5221 0.8226 0.9900 0.083 Uiso 1 1 calc R U
C12 C 1.3773(2) 0.8871(3) 1.0626(2) 0.0563(8) Uani 1 1 d . .
H12A H 1.3129 0.8360 0.9952 0.068 Uiso 1 1 calc R U
C13 C 1.34629(17) 0.96801(17) 1.16367(16) 0.0197(4) Uani 1 1 d . .
C14 C 1.44586(17) 1.04287(18) 1.25556(17) 0.0236(4) Uani 1 1 d . .
H14A H 1.4296 1.1024 1.3265 0.028 Uiso 1 1 calc R U
C15 C 1.56858(18) 1.03076(19) 1.24388(19) 0.0274(4) Uani 1 1 d . U
H15A H 1.6346 1.0832 1.3086 0.033 Uiso 1 1 calc R U
C16 C 1.01938(16) 1.11960(17) 1.39865(16) 0.0192(4) Uani 1 1 d . .
C17 C 1.09822(18) 1.22867(19) 1.47954(17) 0.0253(4) Uani 1 1 d . .
H17A H 1.1729 1.2534 1.4608 0.030 Uiso 1 1 calc R U
C18 C 1.06890(19) 1.3003(2) 1.58550(18) 0.0291(4) Uani 1 1 d . .
H18A H 1.1235 1.3739 1.6387 0.035 Uiso 1 1 calc R U
C19 C 0.96047(18) 1.26647(19) 1.61572(16) 0.0239(4) Uani 1 1 d . .
C20 C 0.87972(17) 1.16002(18) 1.53626(17) 0.0218(4) Uani 1 1 d . .
H20A H 0.8044 1.1367 1.5547 0.026 Uiso 1 1 calc R U
C21 C 0.91026(17) 1.08795(17) 1.42946(16) 0.0202(4) Uani 1 1 d . .
H21A H 0.8550 1.0150 1.3759 0.024 Uiso 1 1 calc R U
O1 O 0.94532(13) 1.34308(14) 1.72481(12) 0.0309(3) Uani 1 1 d . .
C22 C 0.83044(18) 1.32626(18) 1.75950(16) 0.0233(4) Uani 1 1 d . .
H22A H 0.8125 1.2369 1.7522 0.028 Uiso 1 1 calc R U
H22B H 0.7584 1.3489 1.7076 0.028 Uiso 1 1 calc R U
C23 C 0.85087(18) 1.41396(19) 1.88966(16) 0.0238(4) Uani 1 1 d . .
H23A H 0.8867 1.4989 1.8972 0.029 Uiso 1 1 calc R U
H23B H 0.9141 1.3811 1.9409 0.029 Uiso 1 1 calc R U
C24 C 0.7323(2) 1.4286(2) 1.93741(18) 0.0327(5) Uani 1 1 d . .
H24A H 0.6913 1.3435 1.9233 0.039 Uiso 1 1 calc R U
H24B H 0.6721 1.4705 1.8927 0.039 Uiso 1 1 calc R U
C25 C 0.7619(2) 1.5068(3) 2.07183(18) 0.0377(5) Uani 1 1 d . .
H25A H 0.8206 1.4634 2.1160 0.045 Uiso 1 1 calc R U
H25B H 0.8057 1.5906 2.0856 0.045 Uiso 1 1 calc R U
C26 C 0.6458(3) 1.5278(3) 2.1238(2) 0.0578(8) Uani 1 1 d . .
H26A H 0.5907 1.5779 2.0860 0.087 Uiso 1 1 calc R U
H26B H 0.6722 1.5735 2.2111 0.087 Uiso 1 1 calc R U
H26C H 0.5997 1.4455 2.1077 0.087 Uiso 1 1 calc R U
C30 C 0.52525(17) 0.68688(17) 0.42470(17) 0.0220(4) Uani 1 1 d . .
C31 C 0.5323(2) 0.7943(2) 0.3771(2) 0.0358(5) Uani 1 1 d . .
H31A H 0.4933 0.8660 0.4234 0.054 Uiso 1 1 calc R U
H31B H 0.4871 0.7652 0.2919 0.054 Uiso 1 1 calc R U
H31C H 0.6210 0.8213 0.3852 0.054 Uiso 1 1 calc R U
O30 O 0.59757(13) 0.70049(13) 0.52429(12) 0.0265(3) Uani 1 1 d . .
O31 O 0.44698(14) 0.59248(13) 0.36207(13) 0.0342(3) Uani 1 1 d . .
C40 C 0.33000(17) 0.60495(17) 0.60919(16) 0.0203(4) Uani 1 1 d . .
C41 C 0.23130(19) 0.66074(19) 0.67677(18) 0.0267(4) Uani 1 1 d . .
H41A H 0.2013 0.6002 0.7097 0.040 Uiso 1 1 calc R U
H41B H 0.1600 0.6780 0.6215 0.040 Uiso 1 1 calc R U
H41C H 0.2686 0.7401 0.7428 0.040 Uiso 1 1 calc R U
O40 O 0.44388(12) 0.63683(13) 0.66297(12) 0.0271(3) Uani 1 1 d . .
O41 O 0.29013(13) 0.52915(15) 0.50289(13) 0.0365(4) Uani 1 1 d . .

loop_
_atom_site_aniso_label
_atom_site_aniso_U_11
_atom_site_aniso_U_22
_atom_site_aniso_U_33
_atom_site_aniso_U_23
_atom_site_aniso_U_13
_atom_site_aniso_U_12
Zn1 0.01434(13) 0.02076(14) 0.01481(13) 0.00044(10) -0.00141(9) -0.00179(9)
N1 0.0162(7) 0.0195(7) 0.0162(7) 0.0021(6) -0.0002(6) -0.0012(6)
N2 0.0152(7) 0.0181(7) 0.0160(7) 0.0040(6) 0.0008(6) -0.0007(6)
N3 0.0186(7) 0.0602(10) 0.0419(9) -0.0125(8) 0.0098(7) -0.0033(7)
C1 0.0139(9) 0.0349(11) 0.0219(9) -0.0011(8) 0.0018(7) -0.0019(8)
C2 0.0174(9) 0.0313(10) 0.0191(9) -0.0025(8) 0.0036(7) -0.0004(8)
C3 0.0156(8) 0.0172(8) 0.0168(8) 0.0051(7) 0.0004(7) -0.0003(7)
C4 0.0146(8) 0.0237(9) 0.0187(9) 0.0045(7) 0.0024(7) -0.0009(7)
C5 0.0194(9) 0.0221(9) 0.0164(8) 0.0031(7) 0.0027(7) 0.0003(7)
C6 0.0145(8) 0.0179(8) 0.0185(8) 0.0065(7) 0.0006(7) 0.0000(7)
C7 0.0130(8) 0.0218(9) 0.0177(8) 0.0050(7) 0.0014(7) -0.0013(7)
C8 0.0176(9) 0.0187(8) 0.0170(8) 0.0055(7) 0.0020(7) 0.0004(7)
C9 0.0146(8) 0.0199(9) 0.0158(8) 0.0037(7) -0.0012(7) -0.0022(7)
C10 0.0146(8) 0.0184(8) 0.0180(8) 0.0061(7) 0.0008(7) -0.0007(7)
C11 0.0248(10) 0.0916(14) 0.0495(12) -0.0303(12) 0.0130(9) -0.0048(10)
C12 0.0189(11) 0.081(2) 0.0332(13) -0.0252(13) 0.0069(9) -0.0096(11)
C13 0.0160(9) 0.0211(9) 0.0204(9) 0.0062(7) 0.0029(7) 0.0000(7)
C14 0.0172(9) 0.0245(9) 0.0223(9) 0.0015(8) 0.0023(7) 0.0006(7)
C15 0.0159(8) 0.0297(9) 0.0304(9) 0.0046(7) 0.0030(7) -0.0017(7)
C16 0.0155(8) 0.0235(9) 0.0159(8) 0.0051(7) 0.0013(7) 0.0014(7)
C17 0.0192(9) 0.0299(10) 0.0212(9) 0.0025(8) 0.0047(7) -0.0043(8)
C18 0.0251(10) 0.0298(10) 0.0212(10) -0.0035(8) 0.0041(8) -0.0075(8)
C19 0.0227(9) 0.0277(10) 0.0168(9) 0.0026(8) 0.0040(7) 0.0019(8)
C20 0.0153(8) 0.0275(9) 0.0215(9) 0.0072(8) 0.0045(7) 0.0017(7)
C21 0.0166(8) 0.0221(9) 0.0179(9) 0.0044(7) 0.0004(7) -0.0005(7)
O1 0.0251(7) 0.0371(8) 0.0201(7) -0.0048(6) 0.0090(6) -0.0052(6)
C22 0.0213(9) 0.0269(10) 0.0199(9) 0.0049(8) 0.0067(7) 0.0019(7)
C23 0.0247(9) 0.0264(10) 0.0179(9) 0.0056(8) 0.0039(7) 0.0040(8)
C24 0.0271(11) 0.0475(13) 0.0192(10) 0.0059(9) 0.0062(8) 0.0046(9)
C25 0.0311(11) 0.0571(15) 0.0204(10) 0.0075(10) 0.0061(9) 0.0101(10)
C26 0.0393(14) 0.102(2) 0.0243(12) 0.0102(13) 0.0111(10) 0.0223(15)
C30 0.0182(9) 0.0219(9) 0.0222(9) 0.0040(7) 0.0035(7) 0.0018(7)
C31 0.0429(13) 0.0278(11) 0.0332(11) 0.0126(9) -0.0001(10) -0.0038(9)
O30 0.0263(7) 0.0290(7) 0.0196(7) 0.0070(6) -0.0002(5) -0.0061(6)
O31 0.0341(8) 0.0246(7) 0.0333(8) 0.0110(6) -0.0134(6) -0.0091(6)
C40 0.0194(9) 0.0197(9) 0.0220(9) 0.0067(7) 0.0061(7) 0.0030(7)
C41 0.0234(10) 0.0280(10) 0.0287(10) 0.0072(8) 0.0107(8) 0.0045(8)
O40 0.0173(7) 0.0324(7) 0.0248(7) 0.0020(6) 0.0048(5) -0.0002(5)
O41 0.0219(7) 0.0445(9) 0.0270(8) -0.0063(7) 0.0030(6) 0.0074(6)

loop_
_atom_type_symbol
_atom_type_description
_atom_type_scat_dispersion_real
_atom_type_scat_dispersion_imag
_atom_type_scat_source
C C 0.0181 0.0091 'International Tables Vol C Tables 4.2.6.8 and 6.1.1.4'
H H 0.0000 0.0000 'International Tables Vol C Tables 4.2.6.8 and 6.1.1.4'
N N 0.0311 0.0180 'International Tables Vol C Tables 4.2.6.8 and 6.1.1.4'
O O 0.0492 0.0322 'International Tables Vol C Tables 4.2.6.8 and 6.1.1.4'
Zn Zn -1.5491 0.6778 'International Tables Vol C Tables 4.2.6.8 and 6.1.1.4'

loop_
_geom_angle_atom_site_label_1
_geom_angle_atom_site_label_2
_geom_angle_atom_site_label_3
_geom_angle
_geom_angle_site_symmetry_1
_geom_angle_site_symmetry_3
O41 Zn1 N1 99.68(6) 2_666 .
O41 Zn1 O31 90.85(7) 2_666 2_666
N1 Zn1 O31 100.90(6) . 2_666
O41 Zn1 O30 88.07(6) 2_666 .
N1 Zn1 O30 98.59(6) . .
O31 Zn1 O30 160.38(6) 2_666 .
O41 Zn1 O40 160.48(6) 2_666 .
N1 Zn1 O40 99.80(6) . .
O31 Zn1 O40 86.80(6) 2_666 .
O30 Zn1 O40 87.71(6) . .
O41 Zn1 Zn1 82.09(4) 2_666 2_666
N1 Zn1 Zn1 177.72(5) . 2_666
O31 Zn1 Zn1 77.59(4) 2_666 2_666
O30 Zn1 Zn1 82.86(4) . 2_666
O40 Zn1 Zn1 78.47(4) . 2_666
C1 N1 C5 117.77(15) . .
C1 N1 Zn1 117.21(12) . .
C5 N1 Zn1 124.82(12) . .
C10 N2 C6 117.54(15) . .
C15 N3 C11 114.96(19) . .
N1 C1 C2 123.21(17) . .
N1 C1 H1A 118.4 . .
C2 C1 H1A 118.4 . .
C1 C2 C3 119.64(17) . .
C1 C2 H2A 120.2 . .
C3 C2 H2A 120.2 . .
C2 C3 C4 117.07(16) . .
C2 C3 C6 121.82(16) . .
C4 C3 C6 121.11(16) . .
C5 C4 C3 119.89(16) . .
C5 C4 H4A 120.1 . .
C3 C4 H4A 120.1 . .
N1 C5 C4 122.40(16) . .
N1 C5 H5A 118.8 . .
C4 C5 H5A 118.8 . .
N2 C6 C7 123.15(16) . .
N2 C6 C3 115.56(15) . .
C7 C6 C3 121.30(15) . .
C6 C7 C8 119.69(16) . .
C6 C7 H7A 120.2 . .
C8 C7 H7A 120.2 . .
C7 C8 C9 116.66(16) . .
C7 C8 C16 122.63(16) . .
C9 C8 C16 120.70(16) . .
C10 C9 C8 120.18(16) . .
C10 C9 H9A 119.9 . .
C8 C9 H9A 119.9 . .
N2 C10 C9 122.78(16) . .
N2 C10 C13 115.98(15) . .
C9 C10 C13 121.20(16) . .
N3 C11 C12 125.1(2) . .
N3 C11 H11A 117.5 . .
C12 C11 H11A 117.5 . .
C13 C12 C11 119.1(2) . .
C13 C12 H12A 120.4 . .
C11 C12 H12A 120.4 . .
C12 C13 C14 116.50(18) . .
C12 C13 C10 120.69(17) . .
C14 C13 C10 122.80(17) . .
C15 C14 C13 119.93(18) . .
C15 C14 H14A 120.0 . .
C13 C14 H14A 120.0 . .
N3 C15 C14 124.34(19) . .
N3 C15 H15A 117.8 . .
C14 C15 H15A 117.8 . .
C21 C16 C17 117.39(16) . .
C21 C16 C8 122.42(16) . .
C17 C16 C8 120.18(16) . .
C18 C17 C16 120.99(17) . .
C18 C17 H17A 119.5 . .
C16 C17 H17A 119.5 . .
C17 C18 C19 120.93(18) . .
C17 C18 H18A 119.5 . .
C19 C18 H18A 119.5 . .
O1 C19 C20 126.00(17) . .
O1 C19 C18 114.76(17) . .
C20 C19 C18 119.23(17) . .
C19 C20 C21 119.45(17) . .
C19 C20 H20A 120.3 . .
C21 C20 H20A 120.3 . .
C20 C21 C16 122.01(17) . .
C20 C21 H21A 119.0 . .
C16 C21 H21A 119.0 . .
C19 O1 C22 119.64(15) . .
O1 C22 C23 106.07(15) . .
O1 C22 H22A 110.5 . .
C23 C22 H22A 110.5 . .
O1 C22 H22B 110.5 . .
C23 C22 H22B 110.5 . .
H22A C22 H22B 108.7 . .
C22 C23 C24 114.51(17) . .
C22 C23 H23A 108.6 . .
C24 C23 H23A 108.6 . .
C22 C23 H23B 108.6 . .
C24 C23 H23B 108.6 . .
H23A C23 H23B 107.6 . .
C23 C24 C25 111.68(18) . .
C23 C24 H24A 109.3 . .
C25 C24 H24A 109.3 . .
C23 C24 H24B 109.3 . .
C25 C24 H24B 109.3 . .
H24A C24 H24B 107.9 . .
C26 C25 C24 113.92(19) . .
C26 C25 H25A 108.8 . .
C24 C25 H25A 108.8 . .
C26 C25 H25B 108.8 . .
C24 C25 H25B 108.8 . .
H25A C25 H25B 107.7 . .
C25 C26 H26A 109.5 . .
C25 C26 H26B 109.5 . .
H26A C26 H26B 109.5 . .
C25 C26 H26C 109.5 . .
H26A C26 H26C 109.5 . .
H26B C26 H26C 109.5 . .
O31 C30 O30 125.28(18) . .
O31 C30 C31 117.55(17) . .
O30 C30 C31 117.17(17) . .
C30 C31 H31A 109.5 . .
C30 C31 H31B 109.5 . .
H31A C31 H31B 109.5 . .
C30 C31 H31C 109.5 . .
H31A C31 H31C 109.5 . .
H31B C31 H31C 109.5 . .
C30 O30 Zn1 123.29(12) . .
C30 O31 Zn1 130.90(13) . 2_666
O40 C40 O41 125.14(17) . .
O40 C40 C41 118.09(17) . .
O41 C40 C41 116.77(17) . .
C40 C41 H41A 109.5 . .
C40 C41 H41B 109.5 . .
H41A C41 H41B 109.5 . .
C40 C41 H41C 109.5 . .
H41A C41 H41C 109.5 . .
H41B C41 H41C 109.5 . .
C40 O40 Zn1 128.47(12) . .
C40 O41 Zn1 125.60(13) . 2_666

loop_
_geom_bond_atom_site_label_1
_geom_bond_atom_site_label_2
_geom_bond_distance
_geom_bond_site_symmetry_2
Zn1 O41 2.0232(14) 2_666
Zn1 N1 2.0401(15) .
Zn1 O31 2.0414(14) 2_666
Zn1 O30 2.0555(14) .
Zn1 O40 2.0606(13) .
Zn1 Zn1 2.9114(5) 2_666
N1 C1 1.339(2) .
N1 C5 1.342(2) .
N2 C10 1.340(2) .
N2 C6 1.342(2) .
N3 C15 1.322(3) .
N3 C11 1.336(3) .
C1 C2 1.376(3) .
C1 H1A 0.9500 .
C2 C3 1.391(3) .
C2 H2A 0.9500 .
C3 C4 1.395(2) .
C3 C6 1.491(2) .
C4 C5 1.383(3) .
C4 H4A 0.9500 .
C5 H5A 0.9500 .
C6 C7 1.394(3) .
C7 C8 1.396(2) .
C7 H7A 0.9500 .
C8 C9 1.398(2) .
C8 C16 1.480(2) .
C9 C10 1.390(3) .
C9 H9A 0.9500 .
C10 C13 1.495(2) .
C11 C12 1.381(3) .
C11 H11A 0.9500 .
C12 C13 1.373(3) .
C12 H12A 0.9500 .
C13 C14 1.387(3) .
C14 C15 1.380(3) .
C14 H14A 0.9500 .
C15 H15A 0.9500 .
C16 C21 1.394(3) .
C16 C17 1.405(3) .
C17 C18 1.376(3) .
C17 H17A 0.9500 .
C18 C19 1.391(3) .
C18 H18A 0.9500 .
C19 O1 1.361(2) .
C19 C20 1.391(3) .
C20 C21 1.392(3) .
C20 H20A 0.9500 .
C21 H21A 0.9500 .
O1 C22 1.432(2) .
C22 C23 1.516(3) .
C22 H22A 0.9900 .
C22 H22B 0.9900 .
C23 C24 1.518(3) .
C23 H23A 0.9900 .
C23 H23B 0.9900 .
C24 C25 1.525(3) .
C24 H24A 0.9900 .
C24 H24B 0.9900 .
C25 C26 1.521(3) .
C25 H25A 0.9900 .
C25 H25B 0.9900 .
C26 H26A 0.9800 .
C26 H26B 0.9800 .
C26 H26C 0.9800 .
C30 O31 1.249(2) .
C30 O30 1.249(2) .
C30 C31 1.513(3) .
C31 H31A 0.9800 .
C31 H31B 0.9800 .
C31 H31C 0.9800 .
O31 Zn1 2.0415(14) 2_666
C40 O40 1.250(2) .
C40 O41 1.254(2) .
C40 C41 1.514(3) .
C41 H41A 0.9800 .
C41 H41B 0.9800 .
C41 H41C 0.9800 .
O41 Zn1 2.0233(14) 2_666
